data_2013309
loop_
_publ_author_name
'Srinivasan, Bikshandarkoil R.'
'Dhuri, Sunder N.'
'N\"ather, Christian'
'Bensch, Wolfgang'

_publ_section_title
;
 1,3-Propanediammonium tetrathiotungstate and
 <i>N</i>,<i>N</i>,<i>N</i>',<i>N</i>'-tetramethylethylenediammonium
 tetrathiotungstate
;
_journal_issue 4
_journal_name_full 'Acta Crystallographica Section C'
_journal_page_first m124
_journal_page_last m127
_journal_paper_doi 10.1107/S0108270103002543
_journal_volume 59
_journal_year 2003
_chemical_formula_iupac '(C3 H12 N2) [W S4]'
_chemical_formula_moiety 'C3 H12 N2 2+, S4 W 2-'
_chemical_formula_sum 'C3 H12 N2 S4 W'
_chemical_formula_weight 388.24
_chemical_name_common '1,3-propanediammonium tetrathiotungstate'
_chemical_name_systematic
;
1,3-propanediammonium tetrathiotungstate
;
_space_group_IT_number 14
_symmetry_cell_setting monoclinic
_symmetry_space_group_name_Hall '-P 2ybc'
_symmetry_space_group_name_H-M 'P 1 21/c 1'
_atom_sites_solution_hydrogens geom
_atom_sites_solution_primary direct
_atom_sites_solution_secondary difmap
_audit_creation_method SHELXL97
_cell_angle_alpha 90.00
_cell_angle_beta 119.60(3)
_cell_angle_gamma 90.00
_cell_formula_units_Z 4
_cell_length_a 10.801(2)
_cell_length_b 10.609(2)
_cell_length_c 10.774(2)
_cell_measurement_reflns_used 94
_cell_measurement_temperature 293(2)
_cell_measurement_theta_max 19
_cell_measurement_theta_min 15.5
_cell_volume 1073.5(5)
_computing_cell_refinement DIF4
_computing_data_collection 'DIF4 (STOE & Cie, 1998a)'
_computing_data_reduction 'REDU4 (STOE & Cie, 1998b)'
_computing_molecular_graphics 'XP in SHELXTL (Bruker, 1998)'
_computing_publication_material 'CIFTAB in SHELXTL (Bruker, 1998)'
_computing_structure_refinement 'SHELXL97 (Sheldrick, 1997)'
_computing_structure_solution 'SHELXS97 (Sheldrick, 1997)'
_diffrn_ambient_temperature 293(2)
_diffrn_measured_fraction_theta_full 0.999
_diffrn_measured_fraction_theta_max 0.999
_diffrn_measurement_device_type 'STOE AED-II 4-circle diffractometer'
_diffrn_measurement_method '\w-\q scans'
_diffrn_radiation_monochromator graphite
_diffrn_radiation_source 'fine-focus sealed tube'
_diffrn_radiation_type MoK\a
_diffrn_radiation_wavelength 0.71073
_diffrn_reflns_av_R_equivalents 0.0421
_diffrn_reflns_av_sigmaI/netI 0.0318
_diffrn_reflns_limit_h_max 13
_diffrn_reflns_limit_h_min -15
_diffrn_reflns_limit_k_max 14
_diffrn_reflns_limit_k_min -2
_diffrn_reflns_limit_l_max 15
_diffrn_reflns_limit_l_min -1
_diffrn_reflns_number 4124
_diffrn_reflns_theta_full 30.00
_diffrn_reflns_theta_max 30.00
_diffrn_reflns_theta_min 2.17
_diffrn_standards_decay_% none
_diffrn_standards_interval_time 120
_diffrn_standards_number 4
_exptl_absorpt_coefficient_mu 11.480
_exptl_absorpt_correction_T_max 0.401
_exptl_absorpt_correction_T_min 0.291
_exptl_absorpt_correction_type numerical
_exptl_absorpt_process_details 'X-SHAPE (STOE & CIE, 1998)'
_exptl_crystal_colour yellow
_exptl_crystal_density_diffrn 2.402
_exptl_crystal_density_method 'not measured'
_exptl_crystal_description block
_exptl_crystal_F_000 728
_exptl_crystal_size_max 0.11
_exptl_crystal_size_mid 0.10
_exptl_crystal_size_min 0.08
_refine_diff_density_max 1.540
_refine_diff_density_min -1.838
_refine_ls_extinction_coef 0.0024(2)
_refine_ls_extinction_expression Fc^*^=kFc[1+0.001xFc^2^\l^3^/sin(2\q)]^-1/4^
_refine_ls_extinction_method SHELXL
_refine_ls_goodness_of_fit_ref 1.043
_refine_ls_hydrogen_treatment constr
_refine_ls_matrix_type full
_refine_ls_number_parameters 94
_refine_ls_number_reflns 3126
_refine_ls_number_restraints 0
_refine_ls_restrained_S_all 1.043
_refine_ls_R_factor_all 0.0352
_refine_ls_R_factor_gt 0.0237
_refine_ls_shift/su_max 0.001
_refine_ls_shift/su_mean 0.000
_refine_ls_structure_factor_coef Fsqd
_refine_ls_weighting_details 'calc w = 1/[\s^2^(Fo^2^)+(0.0336P)^2^+0.5352P] where P = (Fo^2^+2Fc^2^)/3'
_refine_ls_weighting_scheme calc
_refine_ls_wR_factor_gt 0.0582
_refine_ls_wR_factor_ref 0.0611
_reflns_number_gt 2663
_reflns_number_total 3126
_reflns_threshold_expression 'I > 2\s(I)'
_cod_data_source_file ln1158.cif
_cod_data_source_block I
_cod_original_sg_symbol_H-M 'P 21/c'
_cod_database_code 2013309

loop_
_symmetry_equiv_pos_as_xyz
'x, y, z'
'-x, y+1/2, -z+1/2'
'-x, -y, -z'
'x, -y-1/2, z-1/2'

loop_
_atom_site_label
_atom_site_fract_x
_atom_site_fract_y
_atom_site_fract_z
_atom_site_U_iso_or_equiv
_atom_site_adp_type
_atom_site_calc_flag
_atom_site_refinement_flags
_atom_site_occupancy
_atom_site_disorder_assembly
_atom_site_disorder_group
_atom_site_type_symbol
W1 0.256264(14) 0.144131(14) 0.514337(14) 0.02592(6) Uani d . 1 . . W
S1 0.38411(11) 0.31407(10) 0.54493(11) 0.0333(2) Uani d . 1 . . S
S2 0.26467(12) 0.02225(11) 0.35419(11) 0.0372(2) Uani d . 1 . . S
S3 0.34737(13) 0.04433(10) 0.71747(11) 0.0394(2) Uani d . 1 . . S
S4 0.03576(11) 0.19875(12) 0.44510(15) 0.0471(3) Uani d . 1 . . S
N1 0.4379(4) 0.7960(3) 0.6059(4) 0.0349(7) Uani d . 1 . . N
H1N1 0.4958 0.7514 0.5860 0.052 Uiso calc R 1 . . H
H2N1 0.4858 0.8231 0.6957 0.052 Uiso calc R 1 . . H
H3N1 0.4044 0.8618 0.5472 0.052 Uiso calc R 1 . . H
C1 0.3169(5) 0.7150(5) 0.5871(5) 0.0391(9) Uani d . 1 . . C
H1A 0.2436 0.7671 0.5879 0.047 Uiso calc R 1 . . H
H1B 0.3499 0.6558 0.6657 0.047 Uiso calc R 1 . . H
C2 0.2556(5) 0.6437(4) 0.4480(5) 0.0386(9) Uani d . 1 . . C
H2A 0.3300 0.5940 0.4460 0.046 Uiso calc R 1 . . H
H2B 0.2200 0.7032 0.3694 0.046 Uiso calc R 1 . . H
C3 0.1355(5) 0.5575(4) 0.4293(5) 0.0422(9) Uani d . 1 . . C
H3A 0.1665 0.5076 0.5151 0.051 Uiso calc R 1 . . H
H3B 0.0546 0.6079 0.4152 0.051 Uiso calc R 1 . . H
N2 0.0918(4) 0.4723(3) 0.3052(4) 0.0407(8) Uani d . 1 . . N
H1N2 0.0256 0.5100 0.2264 0.061 Uiso calc R 1 . . H
H2N2 0.0565 0.4013 0.3193 0.061 Uiso calc R 1 . . H
H3N2 0.1670 0.4544 0.2954 0.061 Uiso calc R 1 . . H

loop_
_atom_site_aniso_label
_atom_site_aniso_U_11
_atom_site_aniso_U_22
_atom_site_aniso_U_33
_atom_site_aniso_U_12
_atom_site_aniso_U_13
_atom_site_aniso_U_23
W1 0.02503(8) 0.02638(9) 0.02849(8) 0.00060(5) 0.01486(6) -0.00099(5)
S1 0.0337(5) 0.0317(5) 0.0357(4) -0.0038(4) 0.0181(4) 0.0016(4)
S2 0.0386(5) 0.0418(5) 0.0327(4) 0.0037(4) 0.0187(4) -0.0057(4)
S3 0.0556(6) 0.0333(5) 0.0353(5) 0.0005(4) 0.0270(5) 0.0030(4)
S4 0.0271(5) 0.0481(7) 0.0673(7) 0.0011(5) 0.0244(5) -0.0126(6)
N1 0.0333(16) 0.0349(17) 0.0370(17) 0.0037(14) 0.0179(13) -0.0012(14)
C1 0.036(2) 0.043(2) 0.047(2) -0.0040(18) 0.0270(18) -0.0049(18)
C2 0.041(2) 0.035(2) 0.042(2) -0.0068(17) 0.0216(18) -0.0039(17)
C3 0.037(2) 0.040(2) 0.052(2) -0.0003(19) 0.0238(19) -0.0028(19)
N2 0.0312(17) 0.0330(18) 0.050(2) 0.0008(14) 0.0144(15) 0.0031(15)

loop_
_atom_type_symbol
_atom_type_description
_atom_type_scat_dispersion_real
_atom_type_scat_dispersion_imag
_atom_type_scat_source
C C 0.0033 0.0016 'International Tables Vol C Tables 4.2.6.8 and 6.1.1.4'
H H 0.0000 0.0000 'International Tables Vol C Tables 4.2.6.8 and 6.1.1.4'
N N 0.0061 0.0033 'International Tables Vol C Tables 4.2.6.8 and 6.1.1.4'
S S 0.1246 0.1234 'International Tables Vol C Tables 4.2.6.8 and 6.1.1.4'
W W -0.8490 6.8722 'International Tables Vol C Tables 4.2.6.8 and 6.1.1.4'

loop_
_geom_angle_atom_site_label_1
_geom_angle_atom_site_label_2
_geom_angle_atom_site_label_3
_geom_angle
_geom_angle_publ_flag
S3 W1 S4 110.22(6) y
S3 W1 S2 109.26(4) y
S4 W1 S2 110.37(5) y
S3 W1 S1 108.04(5) y
S4 W1 S1 109.33(5) y
S2 W1 S1 109.57(4) y
C1 N1 H1N1 109.5 n
C1 N1 H2N1 109.5 n
H1N1 N1 H2N1 109.5 n
C1 N1 H3N1 109.5 n
H1N1 N1 H3N1 109.5 n
H2N1 N1 H3N1 109.5 n
N1 C1 C2 110.4(3) y
N1 C1 H1A 109.6 n
C2 C1 H1A 109.6 n
N1 C1 H1B 109.6 n
C2 C1 H1B 109.6 n
H1A C1 H1B 108.1 n
C1 C2 C3 111.2(4) y
C1 C2 H2A 109.4 n
C3 C2 H2A 109.4 n
C1 C2 H2B 109.4 n
C3 C2 H2B 109.4 n
H2A C2 H2B 108.0 n
N2 C3 C2 111.0(4) y
N2 C3 H3A 109.4 n
C2 C3 H3A 109.4 n
N2 C3 H3B 109.4 n
C2 C3 H3B 109.4 ?
H3A C3 H3B 108.0 n
C3 N2 H1N2 109.5 n
C3 N2 H2N2 109.5 n
H1N2 N2 H2N2 109.5 n
C3 N2 H3N2 109.5 n
H1N2 N2 H3N2 109.5 n
H2N2 N2 H3N2 109.5 n

loop_
_geom_bond_atom_site_label_1
_geom_bond_atom_site_label_2
_geom_bond_site_symmetry_2
_geom_bond_distance
_geom_bond_publ_flag
W1 S3 . 2.1798(12) y
W1 S4 . 2.1931(12) y
W1 S2 . 2.1936(10) y
W1 S1 . 2.1946(10) y
N1 C1 . 1.492(5) y
N1 H1N1 . 0.8900 n
N1 H2N1 . 0.8900 n
N1 H3N1 . 0.8900 n
C1 C2 . 1.508(6) y
C1 H1A . 0.9700 n
C1 H1B . 0.9700 n
C2 C3 . 1.517(6) y
C2 H2A . 0.9700 n
C2 H2B . 0.9700 n
C3 N2 . 1.485(6) y
C3 H3A . 0.9700 n
C3 H3B . 0.9700 n
N2 H1N2 . 0.8900 n
N2 H2N2 . 0.8900 n
N2 H3N2 . 0.8900 n

loop_
_geom_hbond_atom_site_label_D
_geom_hbond_atom_site_label_H
_geom_hbond_atom_site_label_A
_geom_hbond_site_symmetry_A
_geom_hbond_distance_DH
_geom_hbond_distance_HA
_geom_hbond_distance_DA
_geom_hbond_angle_DHA
N1 H1N1 S1 3_666 0.89 2.44 3.284(3) 158
N1 H2N1 S1 2_656 0.89 2.43 3.277(4) 159
N1 H3N1 S2 1_565 0.89 2.53 3.407(4) 169
N2 H1N2 S4 2 0.89 2.58 3.357(4) 146
N2 H1N2 S2 2 0.89 2.81 3.394(4) 124
N2 H2N2 S4 . 0.89 2.61 3.458(4) 160
N2 H3N2 S3 4_565 0.89 2.47 3.335(4) 163

loop_
_cod_related_entry_id
_cod_related_entry_database
_cod_related_entry_code
1 ChemSpider 30652362
